data_2310586
loop_
_publ_author_name
'Ghose, S.'

_publ_section_title
;
 The crystal structure of pseudomalachite, Cu5 (P O4) (O H)4
;
_journal_name_full 'Acta Crystallographica (1,1948-23,1967)'
_journal_page_first 124
_journal_page_last 128
_journal_volume 16
_journal_year 1963
_chemical_formula_sum 'Cu5 H4 O12 P2'
_chemical_name_systematic 'Cu5 (P O4)2 (O H)4'
_space_group_IT_number 14
_symmetry_space_group_name_Hall '-P 2ybc'
_symmetry_space_group_name_H-M 'P 1 21/c 1'
_cell_angle_alpha 90
_cell_angle_beta 91.12
_cell_angle_gamma 90
_cell_formula_units_Z 2
_cell_length_a 4.47
_cell_length_b 5.75
_cell_length_c 17.07999
_cell_volume 438.915
_citation_journal_id_ASTM ACCRA9
_cod_data_source_file Ghose_ACCRA9_1963_1899.cif
_cod_data_source_block H4Cu5O12P2
_cod_original_cell_volume 438.9146
_cod_original_formula_sum 'H4 Cu5 O12 P2'
_cod_database_code 2310586

loop_
_symmetry_equiv_pos_as_xyz
x,y,z
-x,y+1/2,-z+1/2
-x,-y,-z
x,-y-1/2,z-1/2

loop_
_atom_site_label
_atom_site_type_symbol
_atom_site_fract_x
_atom_site_fract_y
_atom_site_fract_z
_atom_site_occupancy
_atom_site_U_iso_or_equiv
Cu1 Cu+2 0 0 0 1 0.0
O1 O-2 0.182 0.318 -0.014 1 0.0
O6 O-2 0.335 -0.132 0.125 1 0.0
Cu3 Cu+2 -0.014 0.329 0.257 1 0.0
O4 O-2 0.32 0.307 0.153 1 0.0
O3 O-2 0.71 0.155 0.064 1 0.0
P1 P+5 0.518 0.094 0.135 1 0.0
O2 O-2 0.152 0.069 0.317 1 0.0
Cu2 Cu+2 0.048 0.472 0.0853 1 0.0
O5 O-2 0.753 0.076 0.204 1 0.0
